data_4068430
loop_
_publ_author_name
'Castonguay, Annie'
'Spasyuk, Denis M.'
'Madern, Nathalie'
'Beauchamp, Andr\'e L.'
'Zargarian, Davit'

_publ_section_title
;
 Regioselective Hydroamination of Acrylonitrile Catalyzed by Cationic
 Pincer Complexes of Nickel(II)
;
_journal_issue 7
_journal_name_full Organometallics
_journal_page_first 2134
_journal_paper_doi 10.1021/om800840u
_journal_volume 28
_journal_year 2009
_chemical_compound_source 'Synthesized by the authors. See text'
_chemical_formula_moiety 'C19 H40 N Ni P2, C24 H20 B'
_chemical_formula_sum 'C43 H60 B N Ni P2'
_chemical_formula_weight 722.38
_chemical_name_systematic
; 
 ? 
;
_space_group_IT_number 61
_symmetry_cell_setting orthorhombic
_symmetry_space_group_name_Hall '-P 2ac 2ab'
_symmetry_space_group_name_H-M 'P b c a'
_atom_sites_solution_hydrogens geom
_atom_sites_solution_primary direct
_atom_sites_solution_secondary difmap
_audit_creation_method SHELXL-97
_cell_angle_alpha 90.00
_cell_angle_beta 90.00
_cell_angle_gamma 90.00
_cell_formula_units_Z 8
_cell_length_a 17.8194(6)
_cell_length_b 19.0036(6)
_cell_length_c 23.9586(7)
_cell_measurement_reflns_used 14093
_cell_measurement_temperature 150(2)
_cell_measurement_theta_max 68.00
_cell_measurement_theta_min 3.69
_cell_volume 8113.2(4)
_computing_cell_refinement 'SMART (Bruker, 2003)'
_computing_data_collection 'SMART (Bruker, 2003)'
_computing_data_reduction 'SAINT (Bruker, 2004)'
_computing_molecular_graphics 'SHELXTL (Bruker, 1997)'
_computing_publication_material 'UdMX (Maris, 2004)'
_computing_structure_refinement 'SHELXL97 (Sheldrick, 1997)'
_computing_structure_solution 'SHELXS97 (Sheldrick, 1997)'
_diffrn_ambient_temperature 150(2)
_diffrn_measured_fraction_theta_full 0.847
_diffrn_measured_fraction_theta_max 0.847
_diffrn_measurement_device_type 'Bruker Smart 6000'
_diffrn_measurement_method \w
_diffrn_radiation_monochromator 'Montel 200 optics'
_diffrn_radiation_source 'Rotating Anode'
_diffrn_radiation_type CuK\a
_diffrn_radiation_wavelength 1.54178
_diffrn_reflns_av_R_equivalents 0.037
_diffrn_reflns_av_sigmaI/netI 0.0303
_diffrn_reflns_limit_h_max 22
_diffrn_reflns_limit_h_min -22
_diffrn_reflns_limit_k_max 21
_diffrn_reflns_limit_k_min -21
_diffrn_reflns_limit_l_max 28
_diffrn_reflns_limit_l_min -28
_diffrn_reflns_number 88712
_diffrn_reflns_theta_full 78.99
_diffrn_reflns_theta_max 78.99
_diffrn_reflns_theta_min 3.69
_diffrn_standards_decay_% 0.00
_diffrn_standards_number 216
_exptl_absorpt_coefficient_mu 1.641
_exptl_absorpt_correction_T_max 0.9100
_exptl_absorpt_correction_T_min 0.7500
_exptl_absorpt_correction_type multi-scan
_exptl_absorpt_process_details 'Sadabs (Sheldrick,1996)'
_exptl_crystal_colour yellow
_exptl_crystal_density_diffrn 1.183
_exptl_crystal_density_method 'not measured'
_exptl_crystal_description block
_exptl_crystal_F_000 3104
_exptl_crystal_size_max 0.20
_exptl_crystal_size_mid 0.20
_exptl_crystal_size_min 0.08
_refine_diff_density_max 0.792
_refine_diff_density_min -0.792
_refine_diff_density_rms 0.062
_refine_ls_extinction_method none
_refine_ls_goodness_of_fit_ref 1.137
_refine_ls_hydrogen_treatment constr
_refine_ls_matrix_type full
_refine_ls_number_parameters 438
_refine_ls_number_reflns 7422
_refine_ls_number_restraints 14
_refine_ls_restrained_S_all 1.142
_refine_ls_R_factor_all 0.0704
_refine_ls_R_factor_gt 0.0524
_refine_ls_shift/su_max 0.001
_refine_ls_shift/su_mean 0.000
_refine_ls_structure_factor_coef Fsqd
_refine_ls_weighting_details 'calc w=1/[\s^2^(Fo^2^)+(0.0808P)^2^+2.6837P] where P=(Fo^2^+2Fc^2^)/3'
_refine_ls_weighting_scheme calc
_refine_ls_wR_factor_gt 0.1429
_refine_ls_wR_factor_ref 0.1566
_reflns_number_gt 5467
_reflns_number_total 7422
_reflns_threshold_expression I>2\s(I)
_cod_data_source_file om800840u_si_001.cif
_cod_data_source_block cast25
_cod_depositor_comments
;
The following automatic conversions were performed:

'_symmetry_cell_setting' value 'Orthorhombic' changed to
'orthorhombic' according to
/home/saulius/struct/CIF-dictionaries/cif_core.dic dictionary named
'cif_core.dic' version 2.4.2 from 2011-04-26.

'_geom_bond_publ_flag'
value 'Y' changed to 'y' according to
/home/saulius/struct/CIF-dictionaries/cif_core.dic dictionary named
'cif_core.dic' version 2.4.2 from 2011-04-26 (59
times).

'_geom_angle_publ_flag' value 'Y' changed to 'y' according
to /home/saulius/struct/CIF-dictionaries/cif_core.dic dictionary
named 'cif_core.dic' version 2.4.2 from 2011-04-26 (96
times).

'_geom_torsion_publ_flag' value 'Y' changed to 'y' according
to /home/saulius/struct/CIF-dictionaries/cif_core.dic dictionary
named 'cif_core.dic' version 2.4.2 from 2011-04-26 (169 times).

Automatic conversion script
Id: cif_fix_values 1715 2011-07-08 13:25:40Z adriana 
;
_cod_original_sg_symbol_H-M Pbca
_cod_database_code 4068430

loop_
_symmetry_equiv_pos_as_xyz
'x, y, z'
'-x+1/2, -y, z+1/2'
'-x, y+1/2, -z+1/2'
'x+1/2, -y+1/2, -z'
'-x, -y, -z'
'x-1/2, y, -z-1/2'
'x, -y-1/2, z-1/2'
'-x-1/2, y-1/2, z'

loop_
_atom_site_label
_atom_site_type_symbol
_atom_site_fract_x
_atom_site_fract_y
_atom_site_fract_z
_atom_site_U_iso_or_equiv
_atom_site_adp_type
_atom_site_occupancy
_atom_site_symmetry_multiplicity
_atom_site_calc_flag
_atom_site_refinement_flags
_atom_site_disorder_assembly
_atom_site_disorder_group
C1A C 0.56950(17) 0.0701(3) 0.44962(14) 0.0388(12) Uiso 0.689(7) 1 d PD A 1
H1A1 H 0.5271 0.0490 0.4704 0.047 Uiso 0.689(7) 1 calc PR A 1
H1A2 H 0.5731 0.1208 0.4589 0.047 Uiso 0.689(7) 1 calc PR A 1
C2A C 0.5615(2) 0.0591(3) 0.38825(13) 0.0405(14) Uiso 0.689(7) 1 d PD A 1
H2A1 H 0.5546 0.0081 0.3813 0.049 Uiso 0.689(7) 1 calc PR A 1
H2A2 H 0.5154 0.0833 0.3756 0.049 Uiso 0.689(7) 1 calc PR A 1
C3A C 0.62539(12) 0.0841(2) 0.35340(11) 0.0372(11) Uiso 0.689(7) 1 d PD A 1
H3A H 0.6248 0.1367 0.3517 0.045 Uiso 0.689(7) 1 calc PR A 1
C4A C 0.6263(3) 0.0550(3) 0.29558(14) 0.0413(13) Uiso 0.689(7) 1 d PD A 1
H4A1 H 0.6368 0.0039 0.2974 0.050 Uiso 0.689(7) 1 calc PR A 1
H4A2 H 0.5760 0.0612 0.2787 0.050 Uiso 0.689(7) 1 calc PR A 1
C5A C 0.68325(16) 0.0891(3) 0.25895(14) 0.0482(15) Uiso 0.689(7) 1 d PD A 1
H5A1 H 0.6688 0.1376 0.2482 0.058 Uiso 0.689(7) 1 calc PR A 1
H5A2 H 0.6941 0.0610 0.2251 0.058 Uiso 0.689(7) 1 calc PR A 1
C1B C 0.55933(17) 0.0424(8) 0.4468(5) 0.066(4) Uiso 0.311(7) 1 d PD A 2
H1B1 H 0.5305 -0.0017 0.4417 0.079 Uiso 0.311(7) 1 calc PR A 2
H1B2 H 0.5350 0.0713 0.4761 0.079 Uiso 0.311(7) 1 calc PR A 2
C2B C 0.5662(6) 0.0820(6) 0.3934(4) 0.041(3) Uiso 0.311(7) 1 d PD A 2
H2B1 H 0.5841 0.1303 0.4014 0.049 Uiso 0.311(7) 1 calc PR A 2
H2B2 H 0.5161 0.0858 0.3758 0.049 Uiso 0.311(7) 1 calc PR A 2
C3B C 0.61904(18) 0.0475(5) 0.3537(2) 0.041(3) Uiso 0.311(7) 1 d PD A 2
H3B H 0.6044 -0.0031 0.3498 0.049 Uiso 0.311(7) 1 calc PR A 2
C4B C 0.6186(5) 0.0805(6) 0.2973(3) 0.036(3) Uiso 0.311(7) 1 d PD A 2
H4B1 H 0.6158 0.1322 0.3020 0.043 Uiso 0.311(7) 1 calc PR A 2
H4B2 H 0.5725 0.0654 0.2776 0.043 Uiso 0.311(7) 1 calc PR A 2
C5B C 0.6844(3) 0.0641(6) 0.2612(3) 0.027(2) Uiso 0.311(7) 1 d PD A 2
H5B1 H 0.6850 0.0933 0.2270 0.032 Uiso 0.311(7) 1 calc PR A 2
H5B2 H 0.6860 0.0137 0.2508 0.032 Uiso 0.311(7) 1 calc PR A 2
C6 C 0.64676(19) -0.07698(19) 0.48061(14) 0.0532(8) Uani 1 1 d . . .
H6 H 0.6252 -0.0815 0.5190 0.064 Uiso 1 1 calc R . .
C61 C 0.7182(2) -0.1163(2) 0.47936(16) 0.0587(9) Uani 1 1 d . . .
H61A H 0.7101 -0.1639 0.4937 0.088 Uiso 1 1 calc R . .
H61B H 0.7553 -0.0921 0.5027 0.088 Uiso 1 1 calc R . .
H61C H 0.7366 -0.1188 0.4409 0.088 Uiso 1 1 calc R . .
C62 C 0.5954(2) -0.1160(2) 0.44072(18) 0.0752(12) Uani 1 1 d . . .
H62A H 0.6147 -0.1116 0.4026 0.113 Uiso 1 1 calc R . .
H62B H 0.5449 -0.0957 0.4426 0.113 Uiso 1 1 calc R . .
H62C H 0.5933 -0.1658 0.4512 0.113 Uiso 1 1 calc R . .
C7 C 0.69051(18) 0.06366(19) 0.53013(13) 0.0482(8) Uani 1 1 d . . .
H7 H 0.7348 0.0355 0.5426 0.058 Uiso 1 1 calc R . .
C71 C 0.7198(2) 0.14315(19) 0.52101(15) 0.0579(9) Uani 1 1 d . . .
H71A H 0.6788 0.1722 0.5064 0.087 Uiso 1 1 calc R . .
H71B H 0.7615 0.1431 0.4943 0.087 Uiso 1 1 calc R . .
H71C H 0.7370 0.1625 0.5567 0.087 Uiso 1 1 calc R . .
C72 C 0.6355(2) 0.0632(3) 0.57742(16) 0.0902(16) Uani 1 1 d . . .
H72A H 0.6599 0.0811 0.6112 0.135 Uiso 1 1 calc R . .
H72B H 0.6180 0.0150 0.5839 0.135 Uiso 1 1 calc R . .
H72C H 0.5926 0.0933 0.5680 0.135 Uiso 1 1 calc R . .
C8 C 0.83284(18) 0.02810(17) 0.28225(13) 0.0447(7) Uani 1 1 d . . .
H8 H 0.8774 0.0343 0.3072 0.054 Uiso 1 1 calc R . .
C81 C 0.8116(2) -0.0545(2) 0.28520(17) 0.0656(10) Uani 1 1 d . . .
H81A H 0.7695 -0.0642 0.2601 0.098 Uiso 1 1 calc R . .
H81B H 0.7975 -0.0669 0.3235 0.098 Uiso 1 1 calc R . .
H81C H 0.8551 -0.0827 0.2738 0.098 Uiso 1 1 calc R . .
C82 C 0.8588(3) 0.0500(3) 0.22398(17) 0.0850(15) Uani 1 1 d . . .
H82A H 0.9034 0.0227 0.2136 0.127 Uiso 1 1 calc R . .
H82B H 0.8712 0.1002 0.2240 0.127 Uiso 1 1 calc R . .
H82C H 0.8186 0.0410 0.1970 0.127 Uiso 1 1 calc R . .
C9 C 0.79358(18) 0.18501(18) 0.30391(14) 0.0495(8) Uani 1 1 d . . .
H9 H 0.8038 0.1955 0.2637 0.059 Uiso 1 1 calc R . .
C91 C 0.8629(2) 0.1951(2) 0.3346(2) 0.0746(12) Uani 1 1 d . . .
H91A H 0.8772 0.2449 0.3333 0.112 Uiso 1 1 calc R . .
H91B H 0.9027 0.1666 0.3177 0.112 Uiso 1 1 calc R . .
H91C H 0.8557 0.1807 0.3735 0.112 Uiso 1 1 calc R . .
C92 C 0.7389(2) 0.2406(2) 0.32553(17) 0.0651(10) Uani 1 1 d . . .
H92A H 0.7291 0.2324 0.3653 0.098 Uiso 1 1 calc R . .
H92B H 0.6916 0.2374 0.3047 0.098 Uiso 1 1 calc R . .
H92C H 0.7607 0.2875 0.3205 0.098 Uiso 1 1 calc R . .
C10 C 0.85952(15) 0.01587(16) 0.44302(12) 0.0364(6) Uani 1 1 d . . .
C11 C 0.92523(16) -0.00254(17) 0.47006(13) 0.0441(7) Uani 1 1 d . . .
H11A H 0.9624 0.0350 0.4653 0.066 Uiso 1 1 calc R . .
H11B H 0.9448 -0.0464 0.4541 0.066 Uiso 1 1 calc R . .
H11C H 0.9151 -0.0093 0.5099 0.066 Uiso 1 1 calc R . .
C20 C 0.92753(14) 0.06767(14) 0.64237(11) 0.0322(6) Uani 1 1 d . . .
C21 C 0.98113(16) 0.01685(16) 0.65490(15) 0.0475(8) Uani 1 1 d . . .
H21 H 1.0263 0.0332 0.6715 0.057 Uiso 1 1 calc R . .
C22 C 0.97569(17) -0.05950(17) 0.64528(15) 0.0503(8) Uani 1 1 d . . .
H22 H 1.0163 -0.0888 0.6563 0.060 Uiso 1 1 calc R . .
C23 C 0.91618(18) -0.08864(16) 0.62173(12) 0.0420(7) Uani 1 1 d . . .
H23 H 0.9115 -0.1377 0.6152 0.050 Uiso 1 1 calc R . .
C24 C 0.86222(19) -0.04075(17) 0.60787(13) 0.0468(8) Uani 1 1 d . . .
H24 H 0.8178 -0.0578 0.5906 0.056 Uiso 1 1 calc R . .
C25 C 0.86805(17) 0.03570(16) 0.61786(12) 0.0400(7) Uani 1 1 d . . .
H25 H 0.8273 0.0645 0.6063 0.048 Uiso 1 1 calc R . .
C26 C 0.86468(15) 0.20400(15) 0.65050(11) 0.0331(6) Uani 1 1 d . . .
C27 C 0.80652(16) 0.17643(17) 0.67965(12) 0.0410(7) Uani 1 1 d . . .
H27 H 0.8113 0.1331 0.6991 0.049 Uiso 1 1 calc R . .
C28 C 0.74172(17) 0.21274(19) 0.67992(13) 0.0478(8) Uani 1 1 d . . .
H28 H 0.6998 0.1935 0.6991 0.057 Uiso 1 1 calc R . .
C29 C 0.73340(17) 0.27951(19) 0.65234(13) 0.0492(8) Uani 1 1 d . . .
H29 H 0.6861 0.3025 0.6534 0.059 Uiso 1 1 calc R . .
C30 C 0.79056(19) 0.31047(18) 0.62507(14) 0.0490(8) Uani 1 1 d . . .
H30 H 0.7860 0.3553 0.6079 0.059 Uiso 1 1 calc R . .
C31 C 0.85464(17) 0.27296(16) 0.62392(13) 0.0419(7) Uani 1 1 d . . .
H31 H 0.8962 0.2925 0.6046 0.050 Uiso 1 1 calc R . .
C32 C 0.97674(14) 0.17652(14) 0.71160(11) 0.0329(6) Uani 1 1 d . . .
C33 C 0.97639(16) 0.12695(17) 0.75656(13) 0.0436(7) Uani 1 1 d . . .
H33 H 0.9543 0.0819 0.7512 0.052 Uiso 1 1 calc R . .
C34 C 1.00769(18) 0.14363(19) 0.80765(13) 0.0494(8) Uani 1 1 d . . .
H34 H 1.0077 0.1101 0.8371 0.059 Uiso 1 1 calc R . .
C35 C 1.04014(16) 0.21174(18) 0.81598(12) 0.0461(7) Uani 1 1 d . . .
H35 H 1.0623 0.2227 0.8510 0.055 Uiso 1 1 calc R . .
C36 C 1.03999(16) 0.26330(17) 0.77308(13) 0.0430(7) Uani 1 1 d . . .
H36 H 1.0608 0.3087 0.7792 0.052 Uiso 1 1 calc R . .
C37 C 1.00887(15) 0.24574(15) 0.72220(12) 0.0376(6) Uani 1 1 d . . .
H37 H 1.0084 0.2798 0.6932 0.045 Uiso 1 1 calc R . .
C38 C 0.98989(15) 0.18169(14) 0.59803(11) 0.0327(6) Uani 1 1 d . . .
C39 C 1.06295(16) 0.19128(15) 0.60164(12) 0.0394(7) Uani 1 1 d . . .
H39 H 1.0867 0.1887 0.6371 0.047 Uiso 1 1 calc R . .
C40 C 1.10513(17) 0.20489(17) 0.55502(13) 0.0478(8) Uani 1 1 d . . .
H40 H 1.1575 0.2122 0.5595 0.057 Uiso 1 1 calc R . .
C41 C 1.07565(18) 0.20844(16) 0.50247(13) 0.0471(8) Uani 1 1 d . . .
H41 H 1.1066 0.2176 0.4710 0.056 Uiso 1 1 calc R . .
C42 C 1.00375(18) 0.19882(16) 0.49682(13) 0.0437(7) Uani 1 1 d . . .
H42 H 0.9806 0.2009 0.4611 0.052 Uiso 1 1 calc R . .
C43 C 0.96283(16) 0.18573(15) 0.54346(11) 0.0378(6) Uani 1 1 d . . .
H43 H 0.9105 0.1786 0.5385 0.045 Uiso 1 1 calc R . .
Ni Ni 0.71867(2) 0.05213(3) 0.389987(19) 0.03896(16) Uani 1 1 d D . .
P1 P 0.65790(4) 0.02401(5) 0.46421(3) 0.0432(2) Uani 1 1 d D A .
P2 P 0.76111(4) 0.08770(4) 0.30906(3) 0.0403(2) Uani 1 1 d D A .
N N 0.80719(12) 0.03065(13) 0.42259(10) 0.0387(6) Uani 1 1 d . A .
B B 0.93973(17) 0.15833(17) 0.65092(13) 0.0329(7) Uani 1 1 d . . .

loop_
_atom_site_aniso_label
_atom_site_aniso_U_11
_atom_site_aniso_U_22
_atom_site_aniso_U_33
_atom_site_aniso_U_23
_atom_site_aniso_U_13
_atom_site_aniso_U_12
C6 0.0451(18) 0.075(2) 0.0391(17) 0.0065(16) 0.0039(14) -0.0113(17)
C61 0.058(2) 0.062(2) 0.056(2) 0.0035(17) 0.0005(17) -0.0016(17)
C62 0.061(2) 0.092(3) 0.073(3) 0.006(2) -0.007(2) -0.028(2)
C7 0.0395(17) 0.072(2) 0.0335(16) 0.0026(15) 0.0003(13) 0.0063(15)
C71 0.062(2) 0.061(2) 0.051(2) -0.0057(17) -0.0027(17) 0.0135(17)
C72 0.068(3) 0.161(5) 0.042(2) -0.021(3) 0.015(2) -0.019(3)
C8 0.0395(16) 0.0567(19) 0.0379(16) 0.0021(14) 0.0025(13) 0.0135(14)
C81 0.059(2) 0.067(2) 0.071(3) -0.023(2) -0.0078(19) 0.0016(19)
C82 0.080(3) 0.125(4) 0.051(2) 0.017(2) 0.028(2) 0.053(3)
C9 0.0407(17) 0.059(2) 0.0485(18) 0.0116(15) 0.0090(14) 0.0150(15)
C91 0.043(2) 0.059(2) 0.122(4) 0.013(2) -0.009(2) -0.0003(17)
C92 0.057(2) 0.070(2) 0.068(2) 0.0079(19) 0.0125(19) 0.0240(19)
C10 0.0274(14) 0.0487(17) 0.0333(14) 0.0023(12) -0.0007(11) 0.0015(12)
C11 0.0269(14) 0.0592(19) 0.0462(17) -0.0028(14) -0.0123(13) 0.0033(13)
C20 0.0270(13) 0.0388(15) 0.0309(13) -0.0017(11) 0.0056(10) -0.0007(11)
C21 0.0255(14) 0.0439(17) 0.073(2) -0.0023(16) 0.0013(14) 0.0024(12)
C22 0.0321(16) 0.0440(18) 0.075(2) 0.0014(16) 0.0081(15) 0.0052(13)
C23 0.0525(18) 0.0351(15) 0.0383(16) -0.0022(12) 0.0162(14) -0.0046(14)
C24 0.0520(19) 0.0489(18) 0.0395(17) -0.0002(13) -0.0113(14) -0.0150(15)
C25 0.0408(16) 0.0428(16) 0.0365(15) 0.0031(12) -0.0085(12) -0.0036(13)
C26 0.0279(13) 0.0410(15) 0.0304(13) -0.0072(11) -0.0035(10) 0.0029(11)
C27 0.0298(14) 0.0558(18) 0.0375(15) -0.0009(13) 0.0012(12) 0.0061(13)
C28 0.0306(15) 0.075(2) 0.0382(16) -0.0093(15) 0.0027(12) 0.0072(15)
C29 0.0359(16) 0.071(2) 0.0412(17) -0.0159(16) -0.0066(13) 0.0201(15)
C30 0.0495(19) 0.0500(19) 0.0476(18) -0.0044(15) -0.0058(15) 0.0163(15)
C31 0.0364(15) 0.0439(17) 0.0455(17) -0.0035(13) 0.0007(13) 0.0064(13)
C32 0.0217(12) 0.0409(15) 0.0361(14) -0.0025(12) 0.0025(11) 0.0024(11)
C33 0.0386(16) 0.0483(18) 0.0439(17) 0.0035(14) -0.0047(13) -0.0075(13)
C34 0.0469(18) 0.065(2) 0.0369(16) 0.0089(15) -0.0049(13) 0.0000(16)
C35 0.0293(14) 0.074(2) 0.0352(15) -0.0065(15) -0.0019(12) 0.0018(15)
C36 0.0339(15) 0.0537(18) 0.0415(16) -0.0106(14) 0.0030(12) -0.0081(13)
C37 0.0321(14) 0.0446(16) 0.0360(15) -0.0024(12) 0.0029(12) -0.0020(12)
C38 0.0289(13) 0.0304(14) 0.0389(15) -0.0038(11) 0.0032(11) -0.0006(11)
C39 0.0307(14) 0.0489(17) 0.0385(15) -0.0087(13) 0.0034(12) -0.0054(12)
C40 0.0329(15) 0.063(2) 0.0473(17) -0.0139(15) 0.0076(13) -0.0129(14)
C41 0.0495(18) 0.0499(18) 0.0418(17) -0.0108(14) 0.0141(14) -0.0156(15)
C42 0.0493(18) 0.0460(17) 0.0357(15) -0.0014(13) 0.0006(13) -0.0025(14)
C43 0.0323(14) 0.0421(16) 0.0390(15) -0.0008(12) -0.0005(12) 0.0005(12)
Ni 0.0202(2) 0.0675(4) 0.0292(3) 0.0071(2) -0.00343(18) 0.0028(2)
P1 0.0270(4) 0.0714(6) 0.0313(4) 0.0041(3) 0.0005(3) 0.0017(3)
P2 0.0298(4) 0.0611(5) 0.0298(4) 0.0053(3) -0.0004(3) 0.0086(3)
N 0.0242(11) 0.0603(16) 0.0317(12) 0.0057(11) -0.0021(10) 0.0017(11)
B 0.0260(14) 0.0376(17) 0.0352(16) -0.0024(13) 0.0014(12) -0.0017(13)

loop_
_atom_type_symbol
_atom_type_description
_atom_type_scat_dispersion_real
_atom_type_scat_dispersion_imag
_atom_type_scat_source
C C 0.0181 0.0091 'International Tables Vol C Tables 4.2.6.8 and 6.1.1.4'
H H 0.0000 0.0000 'International Tables Vol C Tables 4.2.6.8 and 6.1.1.4'
B B 0.0090 0.0039 'International Tables Vol C Tables 4.2.6.8 and 6.1.1.4'
N N 0.0311 0.0180 'International Tables Vol C Tables 4.2.6.8 and 6.1.1.4'
P P 0.2955 0.4335 'International Tables Vol C Tables 4.2.6.8 and 6.1.1.4'
Ni Ni -3.0029 0.5091 'International Tables Vol C Tables 4.2.6.8 and 6.1.1.4'

loop_
_geom_angle_atom_site_label_1
_geom_angle_atom_site_label_2
_geom_angle_atom_site_label_3
_geom_angle
_geom_angle_publ_flag
C2A C1A P1 101.6(2) y
C2A C1A H1A1 111.4 ?
P1 C1A H1A1 111.4 ?
C2A C1A H1A2 111.4 ?
P1 C1A H1A2 111.4 ?
H1A1 C1A H1A2 109.3 ?
C3A C2A C1A 115.8(3) y
C3A C2A H2A1 108.3 ?
C1A C2A H2A1 108.3 ?
C3A C2A H2A2 108.3 ?
C1A C2A H2A2 108.3 ?
H2A1 C2A H2A2 107.4 ?
C2A C3A C4A 114.2(3) y
C2A C3A NI 107.2(2) y
C4A C3A NI 106.8(3) y
C2A C3A H3A 109.5 ?
C4A C3A H3A 109.5 ?
NI C3A H3A 109.5 ?
C5A C4A C3A 113.1(3) y
C5A C4A H4A1 109 ?
C3A C4A H4A1 109 ?
C5A C4A H4A2 109 ?
C3A C4A H4A2 109 ?
H4A1 C4A H4A2 107.8 ?
C4A C5A P2 97.1(2) y
C4A C5A H5A1 112.3 ?
P2 C5A H5A1 112.3 ?
C4A C5A H5A2 112.3 ?
P2 C5A H5A2 112.3 ?
H5A1 C5A H5A2 109.9 ?
C2B C1B P1 102.2(6) y
C2B C1B H1B1 111.3 ?
P1 C1B H1B1 111.3 ?
C2B C1B H1B2 111.3 ?
P1 C1B H1B2 111.3 ?
H1B1 C1B H1B2 109.2 ?
C1B C2B C3B 112.2(8) y
C1B C2B H2B1 109.2 ?
C3B C2B H2B1 109.2 ?
C1B C2B H2B2 109.2 ?
C3B C2B H2B2 109.2 ?
H2B1 C2B H2B2 107.9 ?
C4B C3B C2B 112.9(6) y
C4B C3B NI 112.6(5) y
C2B C3B NI 105.5(6) y
C4B C3B H3B 108.6 ?
C2B C3B H3B 108.6 ?
NI C3B H3B 108.6 ?
C3B C4B C5B 115.7(7) y
C3B C4B H4B1 108.3 ?
C5B C4B H4B1 108.3 ?
C3B C4B H4B2 108.3 ?
C5B C4B H4B2 108.3 ?
H4B1 C4B H4B2 107.4 ?
C4B C5B P2 99.9(5) y
C4B C5B H5B1 111.8 ?
P2 C5B H5B1 111.8 ?
C4B C5B H5B2 111.8 ?
P2 C5B H5B2 111.8 ?
H5B1 C5B H5B2 109.5 ?
C61 C6 C62 105.1(3) y
C61 C6 P1 113.7(2) y
C62 C6 P1 114.3(3) y
C61 C6 H6 107.8 ?
C62 C6 H6 107.8 ?
P1 C6 H6 107.8 ?
C6 C61 H61A 109.5 ?
C6 C61 H61B 109.5 ?
H61A C61 H61B 109.5 ?
C6 C61 H61C 109.5 ?
H61A C61 H61C 109.5 ?
H61B C61 H61C 109.5 ?
C6 C62 H62A 109.5 ?
C6 C62 H62B 109.5 ?
H62A C62 H62B 109.5 ?
C6 C62 H62C 109.5 ?
H62A C62 H62C 109.5 ?
H62B C62 H62C 109.5 ?
C72 C7 C71 108.6(3) y
C72 C7 P1 116.1(3) y
C71 C7 P1 111.6(2) y
C72 C7 H7 106.7 ?
C71 C7 H7 106.7 ?
P1 C7 H7 106.7 ?
C7 C71 H71A 109.5 ?
C7 C71 H71B 109.5 ?
H71A C71 H71B 109.5 ?
C7 C71 H71C 109.5 ?
H71A C71 H71C 109.5 ?
H71B C71 H71C 109.5 ?
C7 C72 H72A 109.5 ?
C7 C72 H72B 109.5 ?
H72A C72 H72B 109.5 ?
C7 C72 H72C 109.5 ?
H72A C72 H72C 109.5 ?
H72B C72 H72C 109.5 ?
C82 C8 C81 112.0(3) y
C82 C8 P2 111.4(2) y
C81 C8 P2 115.1(2) y
C82 C8 H8 105.9 ?
C81 C8 H8 105.9 ?
P2 C8 H8 105.9 ?
C8 C81 H81A 109.5 ?
C8 C81 H81B 109.5 ?
H81A C81 H81B 109.5 ?
C8 C81 H81C 109.5 ?
H81A C81 H81C 109.5 ?
H81B C81 H81C 109.5 ?
C8 C82 H82A 109.5 ?
C8 C82 H82B 109.5 ?
H82A C82 H82B 109.5 ?
C8 C82 H82C 109.5 ?
H82A C82 H82C 109.5 ?
H82B C82 H82C 109.5 ?
C91 C9 C92 106.3(3) y
C91 C9 P2 110.4(2) y
C92 C9 P2 116.5(2) y
C91 C9 H9 107.8 ?
C92 C9 H9 107.8 ?
P2 C9 H9 107.8 ?
C9 C91 H91A 109.5 ?
C9 C91 H91B 109.5 ?
H91A C91 H91B 109.5 ?
C9 C91 H91C 109.5 ?
H91A C91 H91C 109.5 ?
H91B C91 H91C 109.5 ?
C9 C92 H92A 109.5 ?
C9 C92 H92B 109.5 ?
H92A C92 H92B 109.5 ?
C9 C92 H92C 109.5 ?
H92A C92 H92C 109.5 ?
H92B C92 H92C 109.5 ?
N C10 C11 178.7(3) y
C10 C11 H11A 109.5 ?
C10 C11 H11B 109.5 ?
H11A C11 H11B 109.5 ?
C10 C11 H11C 109.5 ?
H11A C11 H11C 109.5 ?
H11B C11 H11C 109.5 ?
C25 C20 C21 108.6(3) y
C25 C20 B 126.1(2) y
C21 C20 B 125.0(2) y
C20 C21 C22 127.2(3) y
C20 C21 H21 116.4 ?
C22 C21 H21 116.4 ?
C23 C22 C21 122.2(3) y
C23 C22 H22 118.9 ?
C21 C22 H22 118.9 ?
C22 C23 C24 112.9(3) y
C22 C23 H23 123.5 ?
C24 C23 H23 123.5 ?
C23 C24 C25 124.6(3) y
C23 C24 H24 117.7 ?
C25 C24 H24 117.7 ?
C20 C25 C24 124.5(3) y
C20 C25 H25 117.7 ?
C24 C25 H25 117.7 ?
C27 C26 C31 118.4(3) y
C27 C26 B 115.3(3) y
C31 C26 B 126.2(2) y
C28 C27 C26 117.4(3) y
C28 C27 H27 121.3 ?
C26 C27 H27 121.3 ?
C27 C28 C29 122.6(3) y
C27 C28 H28 118.7 ?
C29 C28 H28 118.7 ?
C30 C29 C28 122.1(3) y
C30 C29 H29 119 ?
C28 C29 H29 119 ?
C29 C30 C31 114.9(3) y
C29 C30 H30 122.6 ?
C31 C30 H30 122.6 ?
C30 C31 C26 124.6(3) y
C30 C31 H31 117.7 ?
C26 C31 H31 117.7 ?
C33 C32 C37 117.7(3) y
C33 C32 B 121.9(2) y
C37 C32 B 120.3(2) y
C34 C33 C32 120.9(3) y
C34 C33 H33 119.5 ?
C32 C33 H33 119.5 ?
C33 C34 C35 119.6(3) y
C33 C34 H34 120.2 ?
C35 C34 H34 120.2 ?
C36 C35 C34 121.5(3) y
C36 C35 H35 119.3 ?
C34 C35 H35 119.3 ?
C37 C36 C35 118.2(3) y
C37 C36 H36 120.9 ?
C35 C36 H36 120.9 ?
C36 C37 C32 122.0(3) y
C36 C37 H37 119 ?
C32 C37 H37 119 ?
C39 C38 C43 113.3(3) y
C39 C38 B 122.3(3) y
C43 C38 B 124.0(2) y
C38 C39 C40 121.0(3) y
C38 C39 H39 119.5 ?
C40 C39 H39 119.5 ?
C41 C40 C39 123.3(3) y
C41 C40 H40 118.3 ?
C39 C40 H40 118.3 ?
C42 C41 C40 117.9(3) y
C42 C41 H41 121.1 ?
C40 C41 H41 121.1 ?
C41 C42 C43 118.0(3) y
C41 C42 H42 121 ?
C43 C42 H42 121 ?
C42 C43 C38 126.6(3) y
C42 C43 H43 116.7 ?
C38 C43 H43 116.7 ?
N NI C3A 174.93(15) y
N NI C3B 164.4(3) y
C3A NI C3B 20.6(2) y
N NI P1 91.49(8) y
C3A NI P1 91.13(10) y
C3B NI P1 84.3(2) y
N NI P2 98.69(8) y
C3A NI P2 78.61(10) y
C3B NI P2 86.3(2) y
P1 NI P2 169.72(4) y
C1A P1 C1B 17.6(4) y
C1A P1 C7 103.79(17) y
C1B P1 C7 114.7(5) y
C1A P1 C6 114.6(2) y
C1B P1 C6 97.7(4) y
C7 P1 C6 105.02(15) y
C1A P1 NI 98.97(14) y
C1B P1 NI 104.3(3) y
C7 P1 NI 116.63(11) y
C6 P1 NI 117.27(11) y
C8 P2 C5A 108.0(2) y
C8 P2 C5B 98.6(3) y
C5A P2 C5B 15.0(3) y
C8 P2 C9 111.11(14) y
C5A P2 C9 99.8(2) y
C5B P2 C9 114.5(4) y
C8 P2 NI 111.24(10) y
C5A P2 NI 108.85(12) y
C5B P2 NI 102.7(3) y
C9 P2 NI 116.97(10) y
C10 N NI 177.7(3) y
C26 B C38 108.1(2) y
C26 B C32 103.2(2) y
C38 B C32 114.7(2) y
C26 B C20 115.6(2) y
C38 B C20 104.4(2) y
C32 B C20 111.3(2) y

loop_
_geom_bond_atom_site_label_1
_geom_bond_atom_site_label_2
_geom_bond_distance
_geom_bond_publ_flag
C1a C2a 1.492(1) y
C1a P1 1.8363(10) y
C1a H1a1 0.99 ?
C1a H1a2 0.99 ?
C2a C3a 1.4895(10) y
C2a H2a1 0.99 ?
C2a H2a2 0.99 ?
C3a C4a 1.4917(10) y
C3a Ni 1.9751(10) y
C3a H3a 1 ?
C4a C5a 1.4903(10) y
C4a H4a1 0.99 ?
C4a H4a2 0.99 ?
C5a P2 1.835(1) y
C5a H5a1 0.99 ?
C5a H5a2 0.99 ?
C1b C2b 1.4903(10) y
C1b P1 1.8386(10) y
C1b H1b1 0.99 ?
C1b H1b2 0.99 ?
C2b C3b 1.4903(10) y
C2b H2b1 0.99 ?
C2b H2b2 0.99 ?
C3b C4b 1.4902(10) y
C3b Ni 1.9787(10) y
C3b H3b 1 ?
C4b C5b 1.4903(10) y
C4b H4b1 0.99 ?
C4b H4b2 0.99 ?
C5b P2 1.8394(10) y
C5b H5b1 0.99 ?
C5b H5b2 0.99 ?
C6 C61 1.476(5) y
C6 C62 1.517(5) y
C6 P1 1.969(4) y
C6 H6 1 ?
C61 H61a 0.98 ?
C61 H61b 0.98 ?
C61 H61c 0.98 ?
C62 H62a 0.98 ?
C62 H62b 0.98 ?
C62 H62c 0.98 ?
C7 C72 1.498(5) y
C7 C71 1.613(5) y
C7 P1 1.844(3) y
C7 H7 1 ?
C71 H71a 0.98 ?
C71 H71b 0.98 ?
C71 H71c 0.98 ?
C72 H72a 0.98 ?
C72 H72b 0.98 ?
C72 H72c 0.98 ?
C8 C82 1.528(5) y
C8 C81 1.617(5) y
C8 P2 1.825(3) y
C8 H8 1 ?
C81 H81a 0.98 ?
C81 H81b 0.98 ?
C81 H81c 0.98 ?
C82 H82a 0.98 ?
C82 H82b 0.98 ?
C82 H82c 0.98 ?
C9 C91 1.451(5) y
C9 C92 1.528(4) y
C9 P2 1.942(4) y
C9 H9 1 ?
C91 H91a 0.98 ?
C91 H91b 0.98 ?
C91 H91c 0.98 ?
C92 H92a 0.98 ?
C92 H92b 0.98 ?
C92 H92c 0.98 ?
C10 N 1.090(3) y
C10 C11 1.383(4) y
C11 H11a 0.98 ?
C11 H11b 0.98 ?
C11 H11c 0.98 ?
C20 C25 1.356(4) y
C20 C21 1.391(4) y
C20 B 1.749(4) y
C21 C22 1.472(4) y
C21 H21 0.95 ?
C22 C23 1.323(4) y
C22 H22 0.95 ?
C23 C24 1.365(5) y
C23 H23 0.95 ?
C24 C25 1.476(4) y
C24 H24 0.95 ?
C25 H25 0.95 ?
C26 C27 1.355(4) y
C26 C31 1.468(4) y
C26 B 1.594(4) y
C27 C28 1.345(4) y
C27 H27 0.95 ?
C28 C29 1.438(5) y
C28 H28 0.95 ?
C29 C30 1.345(5) y
C29 H29 0.95 ?
C30 C31 1.346(4) y
C30 H30 0.95 ?
C31 H31 0.95 ?
C32 C33 1.431(4) y
C32 C37 1.457(4) y
C32 B 1.634(4) y
C33 C34 1.382(4) y
C33 H33 0.95 ?
C34 C35 1.432(5) y
C34 H34 0.95 ?
C35 C36 1.420(4) y
C35 H35 0.95 ?
C36 C37 1.380(4) y
C36 H36 0.95 ?
C37 H37 0.95 ?
C38 C39 1.317(4) y
C38 C43 1.396(4) y
C38 B 1.613(4) y
C39 C40 1.371(4) y
C39 H39 0.95 ?
C40 C41 1.366(5) y
C40 H40 0.95 ?
C41 C42 1.301(4) y
C41 H41 0.95 ?
C42 C43 1.357(4) y
C42 H42 0.95 ?
C43 H43 0.95 ?
Ni N 1.807(2) y
Ni P1 2.1495(9) y
Ni P2 2.1882(9) y

loop_
_geom_torsion_atom_site_label_1
_geom_torsion_atom_site_label_2
_geom_torsion_atom_site_label_3
_geom_torsion_atom_site_label_4
_geom_torsion
_geom_torsion_publ_flag
P1 C1A C2A C3A -56.8(5) y
C1A C2A C3A C4A 163.6(4) y
C1A C2A C3A NI 45.6(5) y
C2A C3A C4A C5A 171.0(4) y
NI C3A C4A C5A -70.7(5) y
C3A C4A C5A P2 45.3(5) y
P1 C1B C2B C3B 46.60(13) y
C1B C2B C3B C4B 171.9(9) y
C1B C2B C3B NI -64.70(11) y
C2B C3B C4B C5B 162.3(8) y
NI C3B C4B C5B 43.00(11) y
C3B C4B C5B P2 -52.50(11) y
C25 C20 C21 C22 -1.5(4) y
B C20 C21 C22 -175.8(3) y
C20 C21 C22 C23 0.9(5) y
C21 C22 C23 C24 0.1(5) y
C22 C23 C24 C25 -0.3(5) y
C21 C20 C25 C24 1.2(4) y
B C20 C25 C24 175.5(3) y
C23 C24 C25 C20 -0.4(5) y
C31 C26 C27 C28 3.3(4) y
B C26 C27 C28 -179.2(3) y
C26 C27 C28 C29 -2.1(5) y
C27 C28 C29 C30 -1.0(5) y
C28 C29 C30 C31 2.4(5) y
C29 C30 C31 C26 -1.0(5) y
C27 C26 C31 C30 -1.9(4) y
B C26 C31 C30 -179.1(3) y
C37 C32 C33 C34 -2.0(4) y
B C32 C33 C34 -179.7(3) y
C32 C33 C34 C35 0.7(5) y
C33 C34 C35 C36 1.0(5) y
C34 C35 C36 C37 -1.3(4) y
C35 C36 C37 C32 -0.1(4) y
C33 C32 C37 C36 1.7(4) y
B C32 C37 C36 179.4(3) y
C43 C38 C39 C40 1.0(4) y
B C38 C39 C40 174.0(3) y
C38 C39 C40 C41 -1.0(5) y
C39 C40 C41 C42 0.5(5) y
C40 C41 C42 C43 -0.2(5) y
C41 C42 C43 C38 0.3(5) y
C39 C38 C43 C42 -0.8(4) y
B C38 C43 C42 -173.6(3) y
C2A C3A NI N -133.20(13) y
C4A C3A NI N 104.00(14) y
C2A C3A NI C3B 58.2(7) y
C4A C3A NI C3B -64.6(7) y
C2A C3A NI P1 -12.1(3) y
C4A C3A NI P1 -134.9(3) y
C2A C3A NI P2 168.6(3) y
C4A C3A NI P2 45.7(3) y
C4B C3B NI N -119.3(8) y
C2B C3B NI N 117.1(8) y
C4B C3B NI C3A 56.9(7) y
C2B C3B NI C3A -66.6(8) y
C4B C3B NI P1 165.8(7) y
C2B C3B NI P1 42.2(6) y
C4B C3B NI P2 -10.2(6) y
C2B C3B NI P2 -133.7(6) y
C2A C1A P1 C1B -71.30(12) y
C2A C1A P1 C7 158.3(3) y
C2A C1A P1 C6 -87.8(4) y
C2A C1A P1 NI 37.9(3) y
C2B C1B P1 C1A 63.4(1) y
C2B C1B P1 C7 117.8(9) y
C2B C1B P1 C6 -131.7(9) y
C2B C1B P1 NI -10.9(1) y
C72 C7 P1 C1A 53.5(4) y
C71 C7 P1 C1A -71.7(3) y
C72 C7 P1 C1B 38.8(5) y
C71 C7 P1 C1B -86.4(4) y
C72 C7 P1 C6 -67.2(3) y
C71 C7 P1 C6 167.6(2) y
C72 C7 P1 NI 161.1(3) y
C71 C7 P1 NI 35.9(3) y
C61 C6 P1 C1A 166.7(3) y
C62 C6 P1 C1A 45.9(3) y
C61 C6 P1 C1B 161.7(5) y
C62 C6 P1 C1B 41.0(5) y
C61 C6 P1 C7 -80.1(3) y
C62 C6 P1 C7 159.2(3) y
C61 C6 P1 NI 51.2(3) y
C62 C6 P1 NI -69.5(3) y
N NI P1 C1A 161.24(18) y
C3A NI P1 C1A -14.4(2) y
C3B NI P1 C1A -33.8(3) y
P2 NI P1 C1A -10.8(3) y
N NI P1 C1B 178.4(5) y
C3A NI P1 C1B 2.7(5) y
C3B NI P1 C1B -16.7(6) y
P2 NI P1 C1B 6.3(6) y
N NI P1 C7 50.80(15) y
C3A NI P1 C7 -124.86(17) y
C3B NI P1 C7 -144.3(3) y
P2 NI P1 C7 -121.3(3) y
N NI P1 C6 -74.98(14) y
C3A NI P1 C6 109.36(17) y
C3B NI P1 C6 90.0(3) y
P2 NI P1 C6 113.0(3) y
C82 C8 P2 C5A 56.8(3) y
C81 C8 P2 C5A -72.1(3) y
C82 C8 P2 C5B 68.8(4) y
C81 C8 P2 C5B -60.1(4) y
C82 C8 P2 C9 -51.7(3) y
C81 C8 P2 C9 179.4(2) y
C82 C8 P2 NI 176.1(3) y
C81 C8 P2 NI 47.3(3) y
C4A C5A P2 C8 113.5(4) y
C4A C5A P2 C5B 60.6(1) y
C4A C5A P2 C9 -130.4(4) y
C4A C5A P2 NI -7.4(4) y
C4B C5B P2 C8 152.0(6) y
C4B C5B P2 C5A -78.10(11) y
C4B C5B P2 C9 -90.0(7) y
C4B C5B P2 NI 37.8(7) y
C91 C9 P2 C8 -58.2(3) y
C92 C9 P2 C8 -179.4(3) y
C91 C9 P2 C5A -171.9(3) y
C92 C9 P2 C5A 66.8(3) y
C91 C9 P2 C5B -168.7(3) y
C92 C9 P2 C5B 70.0(4) y
C91 C9 P2 NI 71.1(3) y
C92 C9 P2 NI -50.2(3) y
N NI P2 C8 44.75(15) y
C3A NI P2 C8 -139.61(18) y
C3B NI P2 C8 -120.3(3) y
P1 NI P2 C8 -143.3(3) y
N NI P2 C5A 163.6(2) y
C3A NI P2 C5A -20.7(2) y
C3B NI P2 C5A -1.5(3) y
P1 NI P2 C5A -24.4(3) y
N NI P2 C5B 149.4(3) y
C3A NI P2 C5B -35.0(4) y
C3B NI P2 C5B -15.7(4) y
P1 NI P2 C5B -38.7(4) y
N NI P2 C9 -84.39(14) y
C3A NI P2 C9 91.25(17) y
C3B NI P2 C9 110.5(3) y
P1 NI P2 C9 87.6(3) y
C11 C10 N NI -68(20) y
C3A NI N C10 161(7) y
C3B NI N C10 -34(7) y
P1 NI N C10 40(7) y
P2 NI N C10 -141(7) y
C27 C26 B C38 159.0(2) y
C31 C26 B C38 -23.7(4) y
C27 C26 B C32 -79.1(3) y
C31 C26 B C32 98.1(3) y
C27 C26 B C20 42.6(3) y
C31 C26 B C20 -140.2(3) y
C39 C38 B C26 137.1(3) y
C43 C38 B C26 -50.7(3) y
C39 C38 B C32 22.6(4) y
C43 C38 B C32 -165.2(3) y
C39 C38 B C20 -99.4(3) y
C43 C38 B C20 72.8(3) y
C33 C32 B C26 106.8(3) y
C37 C32 B C26 -70.8(3) y
C33 C32 B C38 -135.9(3) y
C37 C32 B C38 46.5(3) y
C33 C32 B C20 -17.8(3) y
C37 C32 B C20 164.7(2) y
C25 C20 B C26 23.4(4) y
C21 C20 B C26 -163.3(3) y
C25 C20 B C38 -95.1(3) y
C21 C20 B C38 78.2(3) y
C25 C20 B C32 140.7(3) y
C21 C20 B C32 -46.0(4) y
